data_2240831
loop_
_publ_author_name
'Lenta, Bruno N.'
'Chouna, Rodolphe J.'
'Neumann, Beate'
'Stammler, Hans-Georg'
'Sewald, Norbert'

_publ_section_title
;
 Crystal structure of obscurine: a natural product isolated from the stem
 bark of <i>B. obscura</i>
;
_journal_coeditor_code SU5126
_journal_issue 7
_journal_name_full 'Acta Crystallographica Section E'
_journal_page_first o457
_journal_page_last o458
_journal_paper_doi 10.1107/S2056989015010567
_journal_volume 71
_journal_year 2015
_chemical_formula_iupac 'C24 H31 N O3'
_chemical_formula_moiety 'C24 H31 N O3'
_chemical_formula_sum 'C24 H31 N O3'
_chemical_formula_weight 381.50
_chemical_name_common Obscurine
_chemical_name_systematic
(<i>E</i>)-3-[(1<i>R</i>*,2<i>S</i>*,4a<i>S</i>*,8a<i>R</i>*)-2-(Benzo[<i>d</i>][1,3]dioxol-5-yl)-1,2,4a,5,6,7,8,8a-octahydronaphthalen-1-yl]-<i>N</i>-isobutylacrylamide
_space_group_crystal_system triclinic
_space_group_IT_number 2
_space_group_name_Hall '-P 1'
_space_group_name_H-M_alt 'P -1'
_symmetry_space_group_name_Hall '-P 1'
_symmetry_space_group_name_H-M 'P -1'
_atom_sites_solution_hydrogens difmap
_atom_sites_solution_primary direct
_audit_creation_method
;
  Olex2 1.2-ac2
  (compiled 2012.03.27 svn.r2268, GUI svn.r4156)
;
_cell_angle_alpha 98.839(2)
_cell_angle_beta 90.946(2)
_cell_angle_gamma 100.237(3)
_cell_formula_units_Z 2
_cell_length_a 5.14153(16)
_cell_length_b 9.7449(3)
_cell_length_c 20.4639(5)
_cell_measurement_reflns_used 7209
_cell_measurement_temperature 100.0(2)
_cell_measurement_theta_max 76.1700
_cell_measurement_theta_min 4.6510
_cell_volume 996.00(5)
_computing_cell_refinement
;
CrysAlis Pro (Agilent, 2013)
;
_computing_data_collection
;
CrysAlis Pro (Agilent, 2013)
;
_computing_data_reduction
;
CrysAlis Pro (Agilent, 2013)
;
_computing_molecular_graphics
;
Mercury (Macrae <i>et al.</i>,  2008)
;
_computing_publication_material
;
OLEX2 (Dolomanov <i>et al.</i>,  2009) and PLATON (Spek, 2009)
;
_computing_structure_refinement
;
SHELXL97 (Sheldrick, 2008)
;
_computing_structure_solution
;
SHELXS97 (Sheldrick, 2008)
;
_diffrn_ambient_temperature 100.0(2)
_diffrn_detector_area_resol_mean 5.3114
_diffrn_measured_fraction_theta_full 0.9921
_diffrn_measured_fraction_theta_max 0.9924
_diffrn_measurement_device_type 'Agilent SuperNova, Dual, Cu at zero, Atlas'
_diffrn_measurement_method '\w scans'
_diffrn_radiation_monochromator mirror
_diffrn_radiation_type 'Cu K\a'
_diffrn_radiation_wavelength 1.5418
_diffrn_reflns_av_R_equivalents 0.0270
_diffrn_reflns_limit_h_max 5
_diffrn_reflns_limit_h_min -6
_diffrn_reflns_limit_k_max 12
_diffrn_reflns_limit_k_min -11
_diffrn_reflns_limit_l_max 24
_diffrn_reflns_limit_l_min -24
_diffrn_reflns_number 13324
_diffrn_reflns_theta_full 67.700
_diffrn_reflns_theta_max 72.098
_diffrn_reflns_theta_min 4.377
_exptl_absorpt_coefficient_mu 0.655
_exptl_absorpt_correction_T_max 1.000
_exptl_absorpt_correction_T_min 0.798
_exptl_absorpt_correction_type gaussian
_exptl_absorpt_process_details
;
(CrysAlisPro; Agilent, 2013)
;
_exptl_crystal_colour 'clear colourless'
_exptl_crystal_density_diffrn 1.272
_exptl_crystal_description needle
_exptl_crystal_F_000 412
_exptl_crystal_size_max 0.36
_exptl_crystal_size_mid 0.03
_exptl_crystal_size_min 0.02
_refine_diff_density_max 0.236
_refine_diff_density_min -0.224
_refine_ls_extinction_method none
_refine_ls_goodness_of_fit_ref 1.042
_refine_ls_hydrogen_treatment refall
_refine_ls_matrix_type full
_refine_ls_number_parameters 377
_refine_ls_number_reflns 3892
_refine_ls_number_restraints 0
_refine_ls_restrained_S_all 1.042
_refine_ls_R_factor_all 0.0408
_refine_ls_R_factor_gt 0.0351
_refine_ls_shift/su_max 0.001
_refine_ls_shift/su_mean 0.000
_refine_ls_structure_factor_coef Fsqd
_refine_ls_weighting_details
;
 w=1/[\s^2^(Fo^2^)+(0.0424P)^2^+0.3477P]
 where P=(Fo^2^+2Fc^2^)/3
;
_refine_ls_weighting_scheme calc
_refine_ls_wR_factor_gt 0.0868
_refine_ls_wR_factor_ref 0.0912
_reflns_number_gt 3425
_reflns_number_total 3892
_reflns_threshold_expression 'I > 2\s(I)'
_cod_data_source_file su5126sup1.cf
_cod_data_source_block I
_cod_database_code 2240831

loop_
_space_group_symop_operation_xyz
'x, y, z'
'-x, -y, -z'

loop_
_atom_site_type_symbol
_atom_site_label
_atom_site_fract_x
_atom_site_fract_y
_atom_site_fract_z
_atom_site_U_iso_or_equiv
_atom_site_adp_type
_atom_site_calc_flag
_atom_site_occupancy
O O3 0.99052(16) 0.81354(9) 0.86676(4) 0.01947(19) Uani d 1
O O1 0.32116(17) 0.81350(9) 0.50886(4) 0.0198(2) Uani d 1
O O2 0.26950(17) 0.59230(9) 0.54145(4) 0.0211(2) Uani d 1
N N1 0.5440(2) 0.79089(11) 0.87047(5) 0.0177(2) Uani d 1
C C7 0.7117(2) 0.92262(12) 0.58231(6) 0.0155(2) Uani d 1
C C6 0.8900(2) 0.89637(12) 0.62993(6) 0.0149(2) Uani d 1
C C14 0.9558(2) 1.40385(13) 0.81143(6) 0.0189(3) Uani d 1
C C18 0.9906(2) 1.00932(12) 0.77808(6) 0.0161(2) Uani d 1
C C19 0.7706(2) 0.94294(12) 0.80006(6) 0.0172(2) Uani d 1
C C4 0.6528(2) 0.65272(13) 0.62212(6) 0.0183(2) Uani d 1
C C16 1.2263(2) 1.23586(12) 0.74705(6) 0.0152(2) Uani d 1
C C17 1.0186(2) 1.10091(12) 0.72506(6) 0.0147(2) Uani d 1
C C2 0.5136(2) 0.81316(12) 0.55642(6) 0.0154(2) Uani d 1
C C22 0.4536(2) 0.77083(13) 0.98764(6) 0.0195(3) Uani d 1
C C8 1.1097(2) 1.01511(12) 0.66128(6) 0.0150(2) Uani d 1
C C3 0.4823(2) 0.68151(12) 0.57583(6) 0.0162(2) Uani d 1
C C5 0.8593(2) 0.76299(12) 0.64871(6) 0.0174(2) Uani d 1
C C20 0.7803(2) 0.84434(12) 0.84886(6) 0.0161(2) Uani d 1
C C21 0.5080(2) 0.69546(13) 0.91942(6) 0.0182(3) Uani d 1
C C12 1.0346(2) 1.41782(12) 0.69190(6) 0.0174(2) Uani d 1
C C13 1.0029(3) 1.50233(13) 0.75965(6) 0.0192(3) Uani d 1
C C9 1.2170(2) 1.11024(13) 0.61238(6) 0.0163(2) Uani d 1
C C11 1.2589(2) 1.33271(12) 0.69369(6) 0.0153(2) Uani d 1
C C10 1.2835(2) 1.24957(13) 0.62661(6) 0.0166(2) Uani d 1
C C23 0.3498(3) 0.66495(16) 1.03273(7) 0.0293(3) Uani d 1
C C15 1.1801(2) 1.32087(13) 0.81431(6) 0.0178(2) Uani d 1
C C1 0.1586(2) 0.67567(13) 0.49990(6) 0.0186(3) Uani d 1
C C24 0.6991(3) 0.87158(15) 1.01892(7) 0.0260(3) Uani d 1
H H16 1.402(3) 1.2038(15) 0.7515(7) 0.016(3) Uiso d 1
H H11 1.426(3) 1.4037(15) 0.7059(7) 0.015(3) Uiso d 1
H H17 0.844(3) 1.1256(15) 0.7138(7) 0.015(3) Uiso d 1
H H21A 0.670(3) 0.6545(15) 0.9203(7) 0.019(4) Uiso d 1
H H15A 1.345(3) 1.3876(15) 0.8301(7) 0.017(3) Uiso d 1
H H4 0.633(3) 0.5592(17) 0.6353(8) 0.026(4) Uiso d 1
H H9 1.238(3) 1.0624(15) 0.5679(7) 0.018(3) Uiso d 1
H H5 0.986(3) 0.7444(16) 0.6806(8) 0.023(4) Uiso d 1
H H12A 0.862(3) 1.3498(16) 0.6770(7) 0.019(4) Uiso d 1
H H18 1.159(3) 0.9934(15) 0.7974(7) 0.020(4) Uiso d 1
H H7 0.730(3) 1.0156(17) 0.5680(7) 0.022(4) Uiso d 1
H H13A 1.169(3) 1.5731(16) 0.7739(8) 0.023(4) Uiso d 1
H H14A 0.942(3) 1.4596(16) 0.8555(8) 0.023(4) Uiso d 1
H H21B 0.354(3) 0.6183(16) 0.9026(7) 0.022(4) Uiso d 1
H H1 0.399(3) 0.8194(16) 0.8567(7) 0.022(4) Uiso d 1
H H1A 0.160(3) 0.6301(16) 0.4528(8) 0.023(4) Uiso d 1
H H8 1.260(3) 0.9720(15) 0.6758(7) 0.019(4) Uiso d 1
H H12B 1.068(3) 1.4823(16) 0.6573(8) 0.021(4) Uiso d 1
H H14B 0.780(3) 1.3357(16) 0.7997(8) 0.023(4) Uiso d 1
H H1B -0.020(3) 0.6828(15) 0.5137(7) 0.021(4) Uiso d 1
H H22 0.313(3) 0.8255(15) 0.9805(7) 0.018(3) Uiso d 1
H H10 1.350(3) 1.3042(16) 0.5915(8) 0.023(4) Uiso d 1
H H15B 1.146(3) 1.2548(17) 0.8489(8) 0.025(4) Uiso d 1
H H13B 0.851(3) 1.5540(17) 0.7578(8) 0.026(4) Uiso d 1
H H24A 0.841(3) 0.8171(19) 1.0287(9) 0.036(5) Uiso d 1
H H24B 0.660(3) 0.9237(19) 1.0614(9) 0.037(5) Uiso d 1
H H23A 0.483(4) 0.609(2) 1.0412(9) 0.041(5) Uiso d 1
H H19 0.599(3) 0.9535(17) 0.7834(8) 0.029(4) Uiso d 1
H H24C 0.775(3) 0.9404(19) 0.9890(9) 0.036(5) Uiso d 1
H H23B 0.304(4) 0.717(2) 1.0772(10) 0.043(5) Uiso d 1
H H23C 0.187(4) 0.601(2) 1.0128(9) 0.043(5) Uiso d 1

loop_
_atom_site_aniso_label
_atom_site_aniso_U_11
_atom_site_aniso_U_22
_atom_site_aniso_U_33
_atom_site_aniso_U_12
_atom_site_aniso_U_13
_atom_site_aniso_U_23
O3 0.0158(4) 0.0234(4) 0.0221(4) 0.0068(3) 0.0012(3) 0.0090(3)
O1 0.0191(4) 0.0170(4) 0.0230(4) 0.0005(3) -0.0059(3) 0.0060(3)
O2 0.0198(4) 0.0153(4) 0.0277(5) -0.0001(3) -0.0058(4) 0.0058(3)
N1 0.0154(5) 0.0214(5) 0.0187(5) 0.0052(4) 0.0010(4) 0.0087(4)
C7 0.0162(6) 0.0148(5) 0.0173(6) 0.0050(4) 0.0025(4) 0.0048(4)
C6 0.0153(5) 0.0152(5) 0.0152(5) 0.0049(4) 0.0034(4) 0.0031(4)
C14 0.0176(6) 0.0216(6) 0.0169(6) 0.0042(5) 0.0017(5) 0.0007(5)
C18 0.0175(6) 0.0160(5) 0.0157(6) 0.0054(4) -0.0008(4) 0.0029(4)
C19 0.0161(6) 0.0199(6) 0.0176(6) 0.0060(5) 0.0000(4) 0.0059(4)
C4 0.0207(6) 0.0143(6) 0.0218(6) 0.0047(5) 0.0027(5) 0.0069(4)
C16 0.0134(5) 0.0160(5) 0.0171(6) 0.0040(4) -0.0006(4) 0.0038(4)
C17 0.0134(5) 0.0166(6) 0.0154(6) 0.0048(4) -0.0001(4) 0.0041(4)
C2 0.0153(5) 0.0175(6) 0.0150(5) 0.0059(4) 0.0018(4) 0.0043(4)
C22 0.0195(6) 0.0213(6) 0.0200(6) 0.0066(5) 0.0031(5) 0.0070(5)
C8 0.0138(5) 0.0154(5) 0.0170(6) 0.0049(4) 0.0006(4) 0.0038(4)
C3 0.0147(5) 0.0146(5) 0.0188(6) 0.0020(4) 0.0022(4) 0.0019(4)
C5 0.0187(6) 0.0172(6) 0.0185(6) 0.0067(5) 0.0006(5) 0.0056(4)
C20 0.0175(6) 0.0158(5) 0.0156(6) 0.0043(4) 0.0004(4) 0.0027(4)
C21 0.0194(6) 0.0169(6) 0.0193(6) 0.0027(5) 0.0008(5) 0.0068(4)
C12 0.0185(6) 0.0172(6) 0.0181(6) 0.0060(5) -0.0004(5) 0.0045(4)
C13 0.0198(6) 0.0172(6) 0.0218(6) 0.0070(5) 0.0003(5) 0.0022(5)
C9 0.0141(6) 0.0189(6) 0.0164(6) 0.0039(4) 0.0017(4) 0.0032(4)
C11 0.0135(5) 0.0154(5) 0.0171(6) 0.0025(4) 0.0006(4) 0.0033(4)
C10 0.0145(6) 0.0187(6) 0.0176(6) 0.0031(4) 0.0021(4) 0.0061(4)
C23 0.0335(8) 0.0297(7) 0.0245(7) -0.0006(6) 0.0050(6) 0.0109(6)
C15 0.0181(6) 0.0186(6) 0.0164(6) 0.0026(5) -0.0014(5) 0.0026(4)
C1 0.0181(6) 0.0167(6) 0.0203(6) 0.0012(5) -0.0015(5) 0.0037(4)
C24 0.0296(7) 0.0235(7) 0.0233(7) 0.0028(6) -0.0010(6) 0.0018(5)

loop_
_atom_type_symbol
_atom_type_description
_atom_type_scat_dispersion_real
_atom_type_scat_dispersion_imag
_atom_type_scat_source
C C 0.0181 0.0091 'International Tables Vol C Tables 4.2.6.8 and 6.1.1.4'
H H 0.0000 0.0000 'International Tables Vol C Tables 4.2.6.8 and 6.1.1.4'
N N 0.0311 0.0180 'International Tables Vol C Tables 4.2.6.8 and 6.1.1.4'
O O 0.0492 0.0322 'International Tables Vol C Tables 4.2.6.8 and 6.1.1.4'

loop_
_exptl_crystal_face_index_h
_exptl_crystal_face_index_k
_exptl_crystal_face_index_l
_exptl_crystal_face_perp_dist
0 -1 1 0.0082
1 0 0 0.1750
-1 0 0 0.1750
0 1 -1 0.0082
0 1 1 0.0148
0 0 1 0.0115
0 0 -1 0.0115
0 -1 -1 0.0148

loop_
_geom_angle_atom_site_label_1
_geom_angle_atom_site_label_2
_geom_angle_atom_site_label_3
_geom_angle
C2 O1 C1 106.11(9)
C3 O2 C1 105.76(9)
C20 N1 C21 124.03(10)
C20 N1 H1 119.1(10)
C21 N1 H1 116.7(10)
C6 C7 H7 121.2(9)
C2 C7 C6 117.32(11)
C2 C7 H7 121.5(9)
C7 C6 C8 119.41(10)
C5 C6 C7 119.69(11)
C5 C6 C8 120.89(10)
C13 C14 H14A 109.7(9)
C13 C14 H14B 108.9(9)
C15 C14 C13 111.11(10)
C15 C14 H14A 109.2(9)
C15 C14 H14B 109.8(9)
H14A C14 H14B 108.0(12)
C19 C18 C17 128.07(11)
C19 C18 H18 116.3(9)
C17 C18 H18 115.5(9)
C18 C19 C20 120.79(11)
C18 C19 H19 120.9(10)
C20 C19 H19 118.3(10)
C3 C4 C5 116.89(11)
C3 C4 H4 121.4(9)
C5 C4 H4 121.7(9)
C17 C16 C11 111.83(9)
C17 C16 H16 106.3(8)
C11 C16 H16 106.0(8)
C15 C16 C17 114.84(10)
C15 C16 C11 110.08(9)
C15 C16 H16 107.2(8)
C18 C17 C16 110.54(9)
C18 C17 C8 108.26(9)
C18 C17 H17 110.5(8)
C16 C17 C8 109.30(9)
C16 C17 H17 110.5(8)
C8 C17 H17 107.6(8)
O1 C2 C3 109.80(10)
C7 C2 O1 127.48(10)
C7 C2 C3 122.71(11)
C21 C22 H22 106.4(8)
C23 C22 C21 110.96(11)
C23 C22 H22 108.2(9)
C24 C22 C21 111.12(11)
C24 C22 C23 110.86(11)
C24 C22 H22 109.2(9)
C6 C8 C17 111.47(9)
C6 C8 H8 108.3(8)
C17 C8 H8 106.4(8)
C9 C8 C6 111.81(9)
C9 C8 C17 111.61(9)
C9 C8 H8 107.0(9)
O2 C3 C2 110.17(10)
C4 C3 O2 128.50(11)
C4 C3 C2 121.32(11)
C6 C5 C4 122.06(11)
C6 C5 H5 119.5(9)
C4 C5 H5 118.5(9)
O3 C20 N1 123.23(11)
O3 C20 C19 121.94(11)
N1 C20 C19 114.83(10)
N1 C21 C22 112.10(10)
N1 C21 H21A 106.5(9)
N1 C21 H21B 106.8(9)
C22 C21 H21A 112.0(9)
C22 C21 H21B 110.2(9)
H21A C21 H21B 109.0(12)
C13 C12 C11 111.67(10)
C13 C12 H12A 109.2(8)
C13 C12 H12B 110.8(9)
C11 C12 H12A 108.9(8)
C11 C12 H12B 110.0(9)
H12A C12 H12B 106.0(12)
C14 C13 H13A 107.7(9)
C14 C13 H13B 109.8(9)
C12 C13 C14 110.15(10)
C12 C13 H13A 110.0(9)
C12 C13 H13B 110.4(9)
H13A C13 H13B 108.8(12)
C8 C9 H9 115.5(9)
C10 C9 C8 124.58(11)
C10 C9 H9 119.9(9)
C16 C11 H11 107.0(8)
C12 C11 C16 112.87(10)
C12 C11 H11 106.4(8)
C10 C11 C16 110.93(9)
C10 C11 C12 110.45(10)
C10 C11 H11 109.0(8)
C9 C10 C11 123.82(11)
C9 C10 H10 119.5(9)
C11 C10 H10 116.7(9)
C22 C23 H23A 110.8(11)
C22 C23 H23B 110.0(11)
C22 C23 H23C 110.8(11)
H23A C23 H23B 108.3(15)
H23A C23 H23C 109.1(16)
H23B C23 H23C 107.8(15)
C14 C15 C16 113.29(10)
C14 C15 H15A 108.9(8)
C14 C15 H15B 110.5(9)
C16 C15 H15A 108.7(8)
C16 C15 H15B 109.8(9)
H15A C15 H15B 105.3(12)
O1 C1 O2 108.07(9)
O1 C1 H1A 109.5(9)
O1 C1 H1B 109.9(9)
O2 C1 H1A 108.7(9)
O2 C1 H1B 108.4(9)
H1A C1 H1B 112.2(12)
C22 C24 H24A 110.3(10)
C22 C24 H24B 110.8(11)
C22 C24 H24C 112.1(10)
H24A C24 H24B 106.4(14)
H24A C24 H24C 107.5(14)
H24B C24 H24C 109.5(14)

loop_
_geom_bond_atom_site_label_1
_geom_bond_atom_site_label_2
_geom_bond_distance
O3 C20 1.2363(15)
O1 C2 1.3772(14)
O1 C1 1.4341(15)
O2 C3 1.3772(14)
O2 C1 1.4386(15)
N1 C20 1.3443(16)
N1 C21 1.4606(15)
N1 H1 0.894(16)
C7 C6 1.4093(16)
C7 C2 1.3705(17)
C7 H7 0.984(16)
C6 C8 1.5199(16)
C6 C5 1.3945(16)
C14 C13 1.5300(17)
C14 C15 1.5270(17)
C14 H14A 0.988(16)
C14 H14B 1.021(16)
C18 C19 1.3216(18)
C18 C17 1.5007(16)
C18 H18 0.994(15)
C19 C20 1.4944(16)
C19 H19 0.970(17)
C4 C3 1.3732(17)
C4 C5 1.4050(17)
C4 H4 0.978(16)
C16 C17 1.5411(16)
C16 C11 1.5421(16)
C16 C15 1.5385(16)
C16 H16 1.016(15)
C17 C8 1.5640(16)
C17 H17 1.002(14)
C2 C3 1.3838(16)
C22 C21 1.5289(17)
C22 C23 1.5213(18)
C22 C24 1.5189(18)
C22 H22 0.991(15)
C8 C9 1.5120(16)
C8 H8 1.006(15)
C5 H5 0.973(16)
C21 H21A 0.987(16)
C21 H21B 1.004(16)
C12 C13 1.5269(16)
C12 C11 1.5384(16)
C12 H12A 1.020(15)
C12 H12B 1.014(16)
C13 H13A 1.007(16)
C13 H13B 1.003(17)
C9 C10 1.3250(17)
C9 H9 0.973(15)
C11 C10 1.5024(16)
C11 H11 1.006(15)
C10 H10 0.988(16)
C23 H23A 0.98(2)
C23 H23B 1.025(19)
C23 H23C 0.99(2)
C15 H15A 0.990(15)
C15 H15B 1.025(16)
C1 H1A 0.997(16)
C1 H1B 0.978(16)
C24 H24A 1.010(18)
C24 H24B 0.980(18)
C24 H24C 1.010(19)

loop_
_geom_hbond_atom_site_label_D
_geom_hbond_atom_site_label_H
_geom_hbond_atom_site_label_A
_geom_hbond_site_symmetry_A
_geom_hbond_distance_DH
_geom_hbond_distance_HA
_geom_hbond_distance_DA
_geom_hbond_angle_DHA
_geom_hbond_publ_flag
N1 H1 O3 1_455 0.896(16) 2.105(16) 2.8938(13) 146.3(13) yes
C7 H7 O1 2_676 0.984(16) 2.503(16) 3.4264(15) 156.3(12) yes
C1 H1B Cg2 1_455 0.978(16) 2.595(15) 3.4578(12) 147.4(11) yes

loop_
_geom_torsion_atom_site_label_1
_geom_torsion_atom_site_label_2
_geom_torsion_atom_site_label_3
_geom_torsion_atom_site_label_4
_geom_torsion
O1 C2 C3 O2 0.14(14)
O1 C2 C3 C4 178.82(11)
C7 C6 C8 C17 89.64(12)
C7 C6 C8 C9 -36.07(14)
C7 C6 C5 C4 -0.73(18)
C7 C2 C3 O2 -179.54(11)
C7 C2 C3 C4 -0.87(19)
C6 C7 C2 O1 -178.77(11)
C6 C7 C2 C3 0.86(17)
C6 C8 C9 C10 140.17(12)
C18 C19 C20 O3 -5.24(18)
C18 C19 C20 N1 175.83(11)
C18 C17 C8 C6 70.41(12)
C18 C17 C8 C9 -163.77(10)
C19 C18 C17 C16 135.66(13)
C19 C18 C17 C8 -104.64(14)
C16 C17 C8 C6 -169.12(9)
C16 C17 C8 C9 -43.30(12)
C16 C11 C10 C9 16.46(16)
C17 C18 C19 C20 173.97(11)
C17 C16 C11 C12 77.81(12)
C17 C16 C11 C10 -46.76(13)
C17 C16 C15 C14 -75.12(13)
C17 C8 C9 C10 14.53(16)
C2 O1 C1 O2 -2.74(12)
C2 C7 C6 C8 -178.69(10)
C2 C7 C6 C5 -0.07(17)
C8 C6 C5 C4 177.87(11)
C8 C9 C10 C11 -0.56(19)
C3 O2 C1 O1 2.82(12)
C3 C4 C5 C6 0.73(18)
C5 C6 C8 C17 -88.97(13)
C5 C6 C8 C9 145.33(11)
C5 C4 C3 O2 178.46(11)
C5 C4 C3 C2 0.05(18)
C20 N1 C21 C22 103.43(13)
C21 N1 C20 O3 2.70(18)
C21 N1 C20 C19 -178.39(10)
C12 C11 C10 C9 -109.46(13)
C13 C14 C15 C16 -55.96(13)
C13 C12 C11 C16 54.57(13)
C13 C12 C11 C10 179.40(10)
C11 C16 C17 C18 -179.76(9)
C11 C16 C17 C8 61.18(12)
C11 C16 C15 C14 52.15(13)
C11 C12 C13 C14 -56.40(13)
C23 C22 C21 N1 165.79(11)
C15 C14 C13 C12 56.89(13)
C15 C16 C17 C18 -53.39(13)
C15 C16 C17 C8 -172.45(9)
C15 C16 C11 C12 -51.11(13)
C15 C16 C11 C10 -175.68(10)
C1 O1 C2 C7 -178.70(12)
C1 O1 C2 C3 1.63(13)
C1 O2 C3 C4 179.60(12)
C1 O2 C3 C2 -1.84(13)
C24 C22 C21 N1 -70.39(13)

_cod_database_fobs_code 2240831
